data_7705563
loop_
_publ_author_name
'R\"osch, Andreas'
'Herzog, Christoph M.'
'Schreiner, Simon H. F.'
'G\"orls, Helmar'
'Kretschmer, Robert'

_publ_section_title
;
 Ditopic bis(<i>N</i>,<i>N</i>',<i>N</i>'-substituted 1,2-ethanediamine)
 ligands: synthesis and coordination chemistry.
;
_journal_issue 39
_journal_name_full 'Dalton transactions (Cambridge, England : 2003)'
_journal_page_first 13818
_journal_page_last 13828
_journal_paper_doi 10.1039/d0dt03124k
_journal_volume 49
_journal_year 2020
_chemical_formula_moiety 'C38 H76 N6 Si4 Sn2'
_chemical_formula_sum 'C38 H76 N6 Si4 Sn2'
_chemical_formula_weight 966.78
_space_group_crystal_system monoclinic
_space_group_IT_number 14
_space_group_name_Hall '-P 2yn'
_space_group_name_H-M_alt 'P 1 21/n 1'
_atom_sites_solution_hydrogens geom
_audit_creation_method SHELXL-2018/3
_audit_update_record
;
2020-08-31 deposited with the CCDC.	2020-09-24 downloaded from the CCDC.
;
_cell_angle_alpha 90
_cell_angle_beta 96.394(1)
_cell_angle_gamma 90
_cell_formula_units_Z 6
_cell_length_a 13.02620(10)
_cell_length_b 16.2087(2)
_cell_length_c 33.3195(3)
_cell_measurement_reflns_used 46347
_cell_measurement_temperature 123(2)
_cell_measurement_theta_max 72.662
_cell_measurement_theta_min 3.525
_cell_volume 6991.24(12)
_computing_cell_refinement 'CrysAlisPro 1.171.38.43 (Rigaku OD, 2015)'
_computing_data_collection 'CrysAlisPro 1.171.38.43 (Rigaku OD, 2015)'
_computing_data_reduction 'CrysAlisPro 1.171.38.43 (Rigaku OD, 2015)'
_computing_molecular_graphics SHELXTL/PC
_computing_publication_material 'SHELXL-2018/3 (Sheldrick, 2018)'
_computing_structure_refinement 'SHELXL-2018/3 (Sheldrick, 2018)'
_computing_structure_solution 'SHELXT 2018/2 (Sheldrick, 2018)'
_diffrn_ambient_temperature 123(2)
_diffrn_measured_fraction_theta_full 0.995
_diffrn_measured_fraction_theta_max 0.972
_diffrn_measurement_device_type 'Xcalibur, AtlasS2, Gemini ultra'
_diffrn_measurement_method '\w scans'
_diffrn_radiation_type CuK\a
_diffrn_radiation_wavelength 1.54184
_diffrn_reflns_av_R_equivalents 0.0293
_diffrn_reflns_av_unetI/netI 0.0230
_diffrn_reflns_Laue_measured_fraction_full 0.995
_diffrn_reflns_Laue_measured_fraction_max 0.972
_diffrn_reflns_limit_h_max 16
_diffrn_reflns_limit_h_min -13
_diffrn_reflns_limit_k_max 19
_diffrn_reflns_limit_k_min -20
_diffrn_reflns_limit_l_max 41
_diffrn_reflns_limit_l_min -39
_diffrn_reflns_number 46347
_diffrn_reflns_point_group_measured_fraction_full 0.995
_diffrn_reflns_point_group_measured_fraction_max 0.972
_diffrn_reflns_theta_full 67.684
_diffrn_reflns_theta_max 72.662
_diffrn_reflns_theta_min 3.525
_diffrn_source 'micro-focus sealed X-ray tube'
_exptl_absorpt_coefficient_mu 9.748
_exptl_absorpt_correction_T_max 1.00000
_exptl_absorpt_correction_T_min 0.37826
_exptl_absorpt_correction_type multi-scan
_exptl_absorpt_process_details
; 
CrysAlisPro 1.171.38.43 (Rigaku Oxford Diffraction, 2015) 
Numerical absorption correction based on gaussian integration over 
   a multifaceted crystal model 
Empirical absorption correction using spherical harmonics, 
 implemented in SCALE3 ABSPACK scaling algorithm. 
;
_exptl_crystal_colour colourless
_exptl_crystal_density_diffrn 1.378
_exptl_crystal_density_method 'not measured'
_exptl_crystal_description prism
_exptl_crystal_F_000 3012
_exptl_crystal_size_max 0.092
_exptl_crystal_size_mid 0.090
_exptl_crystal_size_min 0.078
_refine_diff_density_max 1.151
_refine_diff_density_min -0.596
_refine_diff_density_rms 0.062
_refine_ls_extinction_coef 0.000036(4)
_refine_ls_extinction_expression Fc^*^=kFc[1+0.001xFc^2^\l^3^/sin(2\q)]^-1/4^
_refine_ls_extinction_method 'SHELXL-2018/3 (Sheldrick 2018)'
_refine_ls_goodness_of_fit_ref 1.025
_refine_ls_hydrogen_treatment constr
_refine_ls_matrix_type full
_refine_ls_number_parameters 701
_refine_ls_number_reflns 13491
_refine_ls_number_restraints 0
_refine_ls_restrained_S_all 1.025
_refine_ls_R_factor_all 0.0249
_refine_ls_R_factor_gt 0.0224
_refine_ls_shift/su_max 0.003
_refine_ls_shift/su_mean 0.000
_refine_ls_structure_factor_coef Fsqd
_refine_ls_weighting_details 'w=1/[\s^2^(Fo^2^)+(0.0277P)^2^+2.5316P] where P=(Fo^2^+2Fc^2^)/3'
_refine_ls_weighting_scheme calc
_refine_ls_wR_factor_gt 0.0544
_refine_ls_wR_factor_ref 0.0559
_reflns_Friedel_coverage 0.000
_reflns_number_gt 12581
_reflns_number_total 13491
_reflns_threshold_expression 'I > 2\s(I)'
_cod_data_source_file d0dt03124k2.cif
_cod_data_source_block FO7251_1nSnHMDS
_cod_depositor_comments 'Adding full bibliography for 7705549--7705563.cif.'
_cod_original_sg_symbol_H-M 'P 21/n'
_cod_database_code 7705563
_shelx_shelxl_version_number 2018/3
_shelx_space_group_comment
; 
The symmetry employed for this shelxl refinement is uniquely defined 
by the following loop, which should always be used as a source of 
symmetry information in preference to the above space-group names. 
They are only intended as comments. 
;
_shelx_estimated_absorpt_t_min 0.467
_shelx_estimated_absorpt_t_max 0.517

loop_
_space_group_symop_operation_xyz
'x, y, z'
'-x+1/2, y+1/2, -z+1/2'
'-x, -y, -z'
'x-1/2, -y-1/2, z-1/2'

loop_
_atom_site_label
_atom_site_type_symbol
_atom_site_fract_x
_atom_site_fract_y
_atom_site_fract_z
_atom_site_U_iso_or_equiv
_atom_site_adp_type
_atom_site_occupancy
_atom_site_site_symmetry_order
_atom_site_calc_flag
_atom_site_refinement_flags_posn
_atom_site_refinement_flags_adp
_atom_site_refinement_flags_occupancy
_atom_site_disorder_assembly
_atom_site_disorder_group
Sn1A Sn 1.18455(2) 0.56222(2) 0.43009(2) 0.01486(4) Uani 1 1 d . . . . .
Sn2A Sn 0.83092(2) 0.45471(2) 0.24337(2) 0.01342(4) Uani 1 1 d . . . . .
Si1A Si 1.33980(4) 0.65520(4) 0.37628(2) 0.02505(13) Uani 1 1 d . . . . .
Si2A Si 1.13447(4) 0.74121(3) 0.37476(2) 0.01977(11) Uani 1 1 d . . . . .
Si3A Si 0.75473(4) 0.29076(3) 0.30232(2) 0.01741(11) Uani 1 1 d . . . . .
Si4A Si 0.61032(4) 0.42947(3) 0.27899(2) 0.01685(11) Uani 1 1 d . . . . .
N1A N 1.21812(13) 0.61567(10) 0.49713(5) 0.0189(3) Uani 1 1 d . . . . .
N2A N 1.02839(13) 0.58308(10) 0.44459(5) 0.0174(3) Uani 1 1 d . . . . .
N3A N 1.22118(13) 0.66679(10) 0.39452(5) 0.0191(3) Uani 1 1 d . . . . .
N4A N 0.96062(12) 0.37195(10) 0.24607(5) 0.0164(3) Uani 1 1 d . . . . .
N5A N 0.79778(13) 0.38329(10) 0.18133(5) 0.0181(3) Uani 1 1 d . . . . .
N6A N 0.72898(12) 0.38231(10) 0.27542(5) 0.0146(3) Uani 1 1 d . . . . .
C1A C 1.12185(17) 0.58769(14) 0.51299(6) 0.0234(4) Uani 1 1 d . . . . .
H1AA H 1.119110 0.610942 0.540328 0.028 Uiso 1 1 calc R U . . .
H1AB H 1.122765 0.526806 0.515353 0.028 Uiso 1 1 calc R U . . .
C2A C 1.02629(16) 0.61397(13) 0.48592(6) 0.0216(4) Uani 1 1 d . . . . .
H2AA H 0.964074 0.592566 0.496998 0.026 Uiso 1 1 calc R U . . .
H2AB H 1.021991 0.674951 0.485421 0.026 Uiso 1 1 calc R U . . .
C3A C 0.93407(15) 0.58715(12) 0.42032(6) 0.0175(4) Uani 1 1 d . . . . .
C4A C 0.85059(16) 0.63282(13) 0.43221(6) 0.0230(4) Uani 1 1 d . . . . .
H4AA H 0.859980 0.661764 0.457139 0.028 Uiso 1 1 calc R U . . .
C5A C 0.75546(17) 0.63746(13) 0.40922(6) 0.0250(4) Uani 1 1 d . . . . .
H5AA H 0.701364 0.669075 0.418470 0.030 Uiso 1 1 calc R U . . .
C6A C 0.73925(16) 0.59602(13) 0.37276(6) 0.0232(4) Uani 1 1 d . . . . .
H6AA H 0.674510 0.599038 0.356593 0.028 Uiso 1 1 calc R U . . .
C7A C 0.81986(16) 0.54991(12) 0.36036(6) 0.0189(4) Uani 1 1 d . . . . .
H7AA H 0.808533 0.520839 0.335499 0.023 Uiso 1 1 calc R U . . .
C8A C 0.91629(15) 0.54435(12) 0.38264(6) 0.0165(4) Uani 1 1 d . . . . .
C9A C 1.00314(15) 0.49539(12) 0.36728(5) 0.0164(4) Uani 1 1 d . . . . .
H9AA H 1.020852 0.448997 0.386113 0.020 Uiso 1 1 calc R U . . .
H9AB H 1.064704 0.531443 0.368160 0.020 Uiso 1 1 calc R U . . .
C10A C 0.98110(15) 0.46016(12) 0.32437(5) 0.0161(4) Uani 1 1 d . . . . .
H10A H 0.923314 0.420421 0.324105 0.019 Uiso 1 1 calc R U . . .
H10B H 0.957534 0.505879 0.305898 0.019 Uiso 1 1 calc R U . . .
C11A C 1.07076(15) 0.41715(12) 0.30763(6) 0.0156(4) Uani 1 1 d . . . . .
C12A C 1.16827(16) 0.41749(13) 0.32902(6) 0.0210(4) Uani 1 1 d . . . . .
H12A H 1.176837 0.443282 0.354780 0.025 Uiso 1 1 calc R U . . .
C13A C 1.25423(16) 0.38192(13) 0.31465(7) 0.0247(4) Uani 1 1 d . . . . .
H13A H 1.320159 0.383961 0.330008 0.030 Uiso 1 1 calc R U . . .
C14A C 1.24103(16) 0.34365(13) 0.27751(7) 0.0238(4) Uani 1 1 d . . . . .
H14A H 1.298567 0.319040 0.266980 0.029 Uiso 1 1 calc R U . . .
C15A C 1.14448(16) 0.34078(13) 0.25539(6) 0.0203(4) Uani 1 1 d . . . . .
H15A H 1.137415 0.313284 0.230051 0.024 Uiso 1 1 calc R U . . .
C16A C 1.05599(15) 0.37723(12) 0.26910(6) 0.0159(4) Uani 1 1 d . . . . .
C17A C 0.95703(16) 0.31429(13) 0.21209(6) 0.0200(4) Uani 1 1 d . . . . .
H17A H 0.985076 0.260253 0.221855 0.024 Uiso 1 1 calc R U . . .
H17B H 1.000968 0.335439 0.191967 0.024 Uiso 1 1 calc R U . . .
C18A C 0.84741(16) 0.30293(12) 0.19211(6) 0.0198(4) Uani 1 1 d . . . . .
H18A H 0.848529 0.269135 0.167407 0.024 Uiso 1 1 calc R U . . .
H18B H 0.806383 0.272992 0.210732 0.024 Uiso 1 1 calc R U . . .
C19A C 1.30878(18) 0.56633(14) 0.51522(6) 0.0254(5) Uani 1 1 d . . . . .
H19A H 1.370123 0.583057 0.502126 0.031 Uiso 1 1 calc R U . . .
H19B H 1.295367 0.507420 0.508763 0.031 Uiso 1 1 calc R U . . .
C20A C 1.33460(19) 0.57459(16) 0.56076(6) 0.0319(5) Uani 1 1 d . . . . .
H20A H 1.394203 0.539707 0.569746 0.048 Uiso 1 1 calc R U . . .
H20B H 1.275101 0.557136 0.574245 0.048 Uiso 1 1 calc R U . . .
H20C H 1.351116 0.632247 0.567576 0.048 Uiso 1 1 calc R U . . .
C21A C 1.23220(17) 0.70590(13) 0.50425(6) 0.0237(4) Uani 1 1 d . . . . .
H21A H 1.233111 0.716799 0.533523 0.028 Uiso 1 1 calc R U . . .
H21B H 1.171947 0.735272 0.490194 0.028 Uiso 1 1 calc R U . . .
C22A C 1.32944(19) 0.74112(15) 0.49019(7) 0.0318(5) Uani 1 1 d . . . . .
H22A H 1.330570 0.801036 0.494142 0.048 Uiso 1 1 calc R U . . .
H22B H 1.330924 0.728680 0.461479 0.048 Uiso 1 1 calc R U . . .
H22C H 1.389925 0.716476 0.505835 0.048 Uiso 1 1 calc R U . . .
C23A C 0.85143(18) 0.42951(14) 0.15095(6) 0.0255(5) Uani 1 1 d . . . . .
H23A H 0.925199 0.435293 0.161481 0.031 Uiso 1 1 calc R U . . .
H23B H 0.821681 0.485702 0.148199 0.031 Uiso 1 1 calc R U . . .
C24A C 0.8449(2) 0.39045(15) 0.10915(6) 0.0318(5) Uani 1 1 d . . . . .
H24A H 0.886938 0.422392 0.092072 0.048 Uiso 1 1 calc R U . . .
H24B H 0.772882 0.390161 0.096978 0.048 Uiso 1 1 calc R U . . .
H24C H 0.870784 0.333683 0.111500 0.048 Uiso 1 1 calc R U . . .
C25A C 0.68661(16) 0.36964(14) 0.16770(6) 0.0251(5) Uani 1 1 d . . . . .
H25A H 0.653362 0.344784 0.190118 0.030 Uiso 1 1 calc R U . . .
H25B H 0.680487 0.329741 0.145058 0.030 Uiso 1 1 calc R U . . .
C26A C 0.62907(19) 0.44808(15) 0.15406(7) 0.0324(5) Uani 1 1 d . . . . .
H26A H 0.554837 0.436572 0.149397 0.049 Uiso 1 1 calc R U . . .
H26B H 0.653334 0.467834 0.128964 0.049 Uiso 1 1 calc R U . . .
H26C H 0.641918 0.490411 0.175013 0.049 Uiso 1 1 calc R U . . .
C27A C 1.4168(2) 0.56681(19) 0.40098(8) 0.0438(7) Uani 1 1 d . . . . .
H27A H 1.381339 0.514718 0.393692 0.066 Uiso 1 1 calc R U . . .
H27B H 1.423503 0.573722 0.430379 0.066 Uiso 1 1 calc R U . . .
H27C H 1.485621 0.566029 0.391727 0.066 Uiso 1 1 calc R U . . .
C28A C 1.32692(19) 0.63356(17) 0.32061(7) 0.0345(5) Uani 1 1 d . . . . .
H28A H 1.286854 0.677712 0.306159 0.052 Uiso 1 1 calc R U . . .
H28B H 1.291463 0.580738 0.315205 0.052 Uiso 1 1 calc R U . . .
H28C H 1.395722 0.630945 0.311402 0.052 Uiso 1 1 calc R U . . .
C29A C 1.42867(19) 0.74611(19) 0.38566(7) 0.0434(7) Uani 1 1 d . . . . .
H29A H 1.398730 0.793969 0.370655 0.065 Uiso 1 1 calc R U . . .
H29B H 1.495841 0.732975 0.376611 0.065 Uiso 1 1 calc R U . . .
H29C H 1.437808 0.758800 0.414590 0.065 Uiso 1 1 calc R U . . .
C30A C 1.19849(19) 0.83103(14) 0.35183(7) 0.0312(5) Uani 1 1 d . . . . .
H30A H 1.243734 0.859575 0.372861 0.047 Uiso 1 1 calc R U . . .
H30B H 1.145569 0.869348 0.339783 0.047 Uiso 1 1 calc R U . . .
H30C H 1.239502 0.810954 0.330907 0.047 Uiso 1 1 calc R U . . .
C31A C 1.06048(19) 0.78750(14) 0.41413(7) 0.0306(5) Uani 1 1 d . . . . .
H31A H 1.022308 0.744049 0.426548 0.046 Uiso 1 1 calc R U . . .
H31B H 1.011792 0.828558 0.401592 0.046 Uiso 1 1 calc R U . . .
H31C H 1.108533 0.814174 0.434878 0.046 Uiso 1 1 calc R U . . .
C32A C 1.04004(17) 0.69957(14) 0.33306(6) 0.0276(5) Uani 1 1 d . . . . .
H32A H 0.990131 0.663765 0.344516 0.041 Uiso 1 1 calc R U . . .
H32B H 1.077181 0.667738 0.314257 0.041 Uiso 1 1 calc R U . . .
H32C H 1.003471 0.745456 0.318624 0.041 Uiso 1 1 calc R U . . .
C33A C 0.87630(17) 0.23351(13) 0.29551(6) 0.0253(5) Uani 1 1 d . . . . .
H33A H 0.875917 0.217722 0.267097 0.038 Uiso 1 1 calc R U . . .
H33B H 0.880628 0.183831 0.312377 0.038 Uiso 1 1 calc R U . . .
H33C H 0.936027 0.268977 0.303475 0.038 Uiso 1 1 calc R U . . .
C34A C 0.76718(18) 0.30770(14) 0.35857(6) 0.0265(5) Uani 1 1 d . . . . .
H34A H 0.698230 0.310577 0.367635 0.040 Uiso 1 1 calc R U . . .
H34B H 0.804047 0.359501 0.365153 0.040 Uiso 1 1 calc R U . . .
H34C H 0.805730 0.261823 0.372198 0.040 Uiso 1 1 calc R U . . .
C35A C 0.64841(18) 0.21453(14) 0.28798(7) 0.0290(5) Uani 1 1 d . . . . .
H35A H 0.641743 0.205414 0.258733 0.043 Uiso 1 1 calc R U . . .
H35B H 0.583219 0.236192 0.295754 0.043 Uiso 1 1 calc R U . . .
H35C H 0.664774 0.162196 0.301983 0.043 Uiso 1 1 calc R U . . .
C36A C 0.56267(16) 0.42155(14) 0.32994(6) 0.0243(4) Uani 1 1 d . . . . .
H36A H 0.548239 0.363681 0.335720 0.036 Uiso 1 1 calc R U . . .
H36B H 0.499309 0.454074 0.330144 0.036 Uiso 1 1 calc R U . . .
H36C H 0.615571 0.442772 0.350579 0.036 Uiso 1 1 calc R U . . .
C37A C 0.50152(16) 0.38743(15) 0.24302(6) 0.0265(5) Uani 1 1 d . . . . .
H37A H 0.498060 0.327399 0.246104 0.040 Uiso 1 1 calc R U . . .
H37B H 0.513534 0.400850 0.215250 0.040 Uiso 1 1 calc R U . . .
H37C H 0.436207 0.412122 0.248954 0.040 Uiso 1 1 calc R U . . .
C38A C 0.61429(16) 0.54307(13) 0.26773(6) 0.0224(4) Uani 1 1 d . . . . .
H38A H 0.671249 0.568698 0.285037 0.034 Uiso 1 1 calc R U . . .
H38B H 0.548853 0.568547 0.272956 0.034 Uiso 1 1 calc R U . . .
H38C H 0.624817 0.551144 0.239329 0.034 Uiso 1 1 calc R U . . .
Sn1B Sn 0.33005(2) 0.05212(2) 0.40409(2) 0.01479(4) Uani 1 1 d . . . . .
Si1B Si 0.31483(5) 0.23869(3) 0.45619(2) 0.02098(12) Uani 1 1 d . . . . .
Si2B Si 0.12960(4) 0.13383(4) 0.43943(2) 0.02421(12) Uani 1 1 d . . . . .
N1B N 0.31151(13) 0.10835(10) 0.33842(5) 0.0186(3) Uani 1 1 d . . . . .
N2B N 0.48107(13) 0.10631(10) 0.40133(5) 0.0175(3) Uani 1 1 d . . . . .
N3B N 0.25745(13) 0.15329(10) 0.43153(5) 0.0182(3) Uani 1 1 d . . . . .
C1B C 0.38174(16) 0.17980(12) 0.34478(6) 0.0198(4) Uani 1 1 d . . . . .
H1BA H 0.351075 0.220988 0.361863 0.024 Uiso 1 1 calc R U . . .
H1BB H 0.389120 0.205947 0.318401 0.024 Uiso 1 1 calc R U . . .
C2B C 0.48771(16) 0.15545(13) 0.36480(6) 0.0201(4) Uani 1 1 d . . . . .
H2BA H 0.524104 0.123184 0.345489 0.024 Uiso 1 1 calc R U . . .
H2BB H 0.528622 0.205871 0.371917 0.024 Uiso 1 1 calc R U . . .
C3B C 0.57641(15) 0.09081(12) 0.42329(6) 0.0160(4) Uani 1 1 d . . . . .
C4B C 0.66911(16) 0.11857(13) 0.40950(6) 0.0209(4) Uani 1 1 d . . . . .
H4BA H 0.665255 0.148332 0.384811 0.025 Uiso 1 1 calc R U . . .
C5B C 0.76526(16) 0.10426(14) 0.43040(7) 0.0251(4) Uani 1 1 d . . . . .
H5BA H 0.825480 0.123889 0.419818 0.030 Uiso 1 1 calc R U . . .
C6B C 0.77442(16) 0.06182(14) 0.46640(6) 0.0240(4) Uani 1 1 d . . . . .
H6BA H 0.840241 0.051860 0.480904 0.029 Uiso 1 1 calc R U . . .
C7B C 0.68452(16) 0.03391(13) 0.48097(6) 0.0200(4) Uani 1 1 d . . . . .
H7BA H 0.690407 0.004568 0.505803 0.024 Uiso 1 1 calc R U . . .
C8B C 0.58657(15) 0.04698(11) 0.46086(6) 0.0152(4) Uani 1 1 d . . . . .
C9B C 0.49192(14) 0.01373(12) 0.47791(5) 0.0157(4) Uani 1 1 d . . . . .
H9BA H 0.465438 -0.033883 0.461251 0.019 Uiso 1 1 calc R U . . .
H9BB H 0.437840 0.056911 0.475172 0.019 Uiso 1 1 calc R U . . .
C10B C 0.35028(19) 0.04495(13) 0.31128(6) 0.0264(5) Uani 1 1 d . . . . .
H10C H 0.300288 -0.001243 0.308326 0.032 Uiso 1 1 calc R U . . .
H10D H 0.416474 0.022829 0.324448 0.032 Uiso 1 1 calc R U . . .
C11B C 0.3672(2) 0.07578(16) 0.26934(7) 0.0392(6) Uani 1 1 d . . . . .
H11A H 0.384263 0.029078 0.252618 0.059 Uiso 1 1 calc R U . . .
H11B H 0.424152 0.115603 0.271531 0.059 Uiso 1 1 calc R U . . .
H11C H 0.304048 0.102494 0.256879 0.059 Uiso 1 1 calc R U . . .
C12B C 0.20647(17) 0.13984(13) 0.32374(6) 0.0245(4) Uani 1 1 d . . . . .
H12B H 0.211738 0.175687 0.300004 0.029 Uiso 1 1 calc R U . . .
H12C H 0.181489 0.174332 0.345174 0.029 Uiso 1 1 calc R U . . .
C13B C 0.12747(19) 0.07308(15) 0.31208(8) 0.0353(6) Uani 1 1 d . . . . .
H13B H 0.058233 0.097497 0.308402 0.053 Uiso 1 1 calc R U . . .
H13C H 0.130664 0.031409 0.333496 0.053 Uiso 1 1 calc R U . . .
H13D H 0.142371 0.047130 0.286807 0.053 Uiso 1 1 calc R U . . .
C14B C 0.42275(19) 0.29045(15) 0.43316(7) 0.0334(5) Uani 1 1 d . . . . .
H14B H 0.479032 0.250966 0.431356 0.050 Uiso 1 1 calc R U . . .
H14C H 0.448202 0.337278 0.450024 0.050 Uiso 1 1 calc R U . . .
H14D H 0.397475 0.310170 0.406048 0.050 Uiso 1 1 calc R U . . .
C15B C 0.3696(2) 0.21405(16) 0.50920(7) 0.0368(6) Uani 1 1 d . . . . .
H15B H 0.430083 0.178232 0.508709 0.055 Uiso 1 1 calc R U . . .
H15C H 0.317266 0.185738 0.523094 0.055 Uiso 1 1 calc R U . . .
H15D H 0.390180 0.265269 0.523519 0.055 Uiso 1 1 calc R U . . .
C16B C 0.2194(2) 0.32484(15) 0.45808(8) 0.0404(6) Uani 1 1 d . . . . .
H16A H 0.157307 0.304049 0.468825 0.061 Uiso 1 1 calc R U . . .
H16B H 0.200760 0.346580 0.430794 0.061 Uiso 1 1 calc R U . . .
H16C H 0.250246 0.368912 0.475601 0.061 Uiso 1 1 calc R U . . .
C17B C 0.10367(19) 0.14447(15) 0.49349(7) 0.0340(5) Uani 1 1 d . . . . .
H17C H 0.145880 0.104590 0.510152 0.051 Uiso 1 1 calc R U . . .
H17D H 0.030391 0.133865 0.495595 0.051 Uiso 1 1 calc R U . . .
H17E H 0.121184 0.200509 0.502948 0.051 Uiso 1 1 calc R U . . .
C18B C 0.03699(19) 0.20239(19) 0.40736(9) 0.0445(7) Uani 1 1 d . . . . .
H18C H 0.072356 0.253300 0.400966 0.067 Uiso 1 1 calc R U . . .
H18D H -0.021756 0.215902 0.422146 0.067 Uiso 1 1 calc R U . . .
H18E H 0.012170 0.173646 0.382263 0.067 Uiso 1 1 calc R U . . .
C19B C 0.08963(19) 0.02472(16) 0.42670(8) 0.0365(6) Uani 1 1 d . . . . .
H19C H 0.134339 -0.013431 0.443444 0.055 Uiso 1 1 calc R U . . .
H19D H 0.095965 0.014114 0.398127 0.055 Uiso 1 1 calc R U . . .
H19E H 0.017745 0.016569 0.431895 0.055 Uiso 1 1 calc R U . . .

loop_
_atom_site_aniso_label
_atom_site_aniso_U_11
_atom_site_aniso_U_22
_atom_site_aniso_U_33
_atom_site_aniso_U_23
_atom_site_aniso_U_13
_atom_site_aniso_U_12
Sn1A 0.01958(7) 0.01248(6) 0.01162(6) -0.00083(4) -0.00222(5) -0.00001(5)
Sn2A 0.01531(7) 0.01287(6) 0.01176(6) 0.00023(4) 0.00009(4) -0.00047(5)
Si1A 0.0199(3) 0.0381(3) 0.0172(3) 0.0043(2) 0.0021(2) -0.0015(3)
Si2A 0.0233(3) 0.0164(3) 0.0186(2) 0.0048(2) -0.0020(2) -0.0021(2)
Si3A 0.0227(3) 0.0141(2) 0.0158(2) 0.0017(2) 0.0039(2) -0.0003(2)
Si4A 0.0151(3) 0.0194(3) 0.0157(2) -0.0010(2) 0.00037(19) 0.0005(2)
N1A 0.0242(9) 0.0185(8) 0.0127(7) -0.0013(6) -0.0032(6) -0.0022(7)
N2A 0.0205(8) 0.0200(8) 0.0116(7) -0.0037(6) 0.0013(6) -0.0042(7)
N3A 0.0211(9) 0.0193(8) 0.0165(8) 0.0046(7) 0.0003(6) -0.0005(7)
N4A 0.0173(8) 0.0188(8) 0.0129(7) -0.0043(6) 0.0008(6) 0.0017(7)
N5A 0.0224(9) 0.0196(8) 0.0115(7) -0.0011(6) -0.0013(6) -0.0011(7)
N6A 0.0146(8) 0.0148(7) 0.0146(7) 0.0003(6) 0.0021(6) -0.0011(6)
C1A 0.0324(12) 0.0261(11) 0.0113(9) -0.0006(8) 0.0003(8) -0.0085(9)
C2A 0.0258(11) 0.0256(11) 0.0138(9) -0.0054(8) 0.0042(8) -0.0076(9)
C3A 0.0217(10) 0.0158(9) 0.0151(9) -0.0007(7) 0.0020(7) -0.0047(8)
C4A 0.0272(11) 0.0240(10) 0.0183(9) -0.0079(8) 0.0044(8) -0.0021(9)
C5A 0.0253(11) 0.0248(11) 0.0257(10) -0.0071(9) 0.0068(8) 0.0028(9)
C6A 0.0197(10) 0.0261(11) 0.0230(10) -0.0038(9) -0.0015(8) 0.0010(9)
C7A 0.0202(10) 0.0208(10) 0.0158(9) -0.0044(8) 0.0026(8) -0.0019(8)
C8A 0.0200(10) 0.0156(9) 0.0137(9) -0.0011(7) 0.0015(7) -0.0026(8)
C9A 0.0175(9) 0.0178(9) 0.0130(8) -0.0025(7) -0.0016(7) -0.0017(8)
C10A 0.0161(9) 0.0186(9) 0.0127(8) -0.0036(7) -0.0024(7) -0.0018(8)
C11A 0.0177(9) 0.0137(9) 0.0155(9) -0.0007(7) 0.0019(7) -0.0016(7)
C12A 0.0209(10) 0.0192(10) 0.0224(10) -0.0027(8) -0.0007(8) -0.0005(8)
C13A 0.0127(10) 0.0243(11) 0.0353(12) -0.0015(9) -0.0044(8) 0.0007(8)
C14A 0.0184(10) 0.0212(10) 0.0329(11) 0.0017(9) 0.0079(8) 0.0029(8)
C15A 0.0199(10) 0.0200(10) 0.0217(10) -0.0019(8) 0.0059(8) 0.0021(8)
C16A 0.0187(10) 0.0141(9) 0.0152(9) 0.0025(7) 0.0025(7) -0.0014(7)
C17A 0.0239(10) 0.0211(10) 0.0146(9) -0.0048(8) 0.0004(8) 0.0039(8)
C18A 0.0277(11) 0.0178(9) 0.0133(9) -0.0036(8) 0.0001(8) -0.0001(8)
C19A 0.0342(12) 0.0262(11) 0.0140(9) -0.0003(8) -0.0059(8) 0.0038(10)
C20A 0.0375(13) 0.0406(13) 0.0152(10) 0.0002(10) -0.0073(9) 0.0011(11)
C21A 0.0274(11) 0.0202(10) 0.0224(10) -0.0050(8) -0.0012(8) -0.0019(9)
C22A 0.0369(13) 0.0294(12) 0.0292(11) -0.0085(10) 0.0035(10) -0.0139(10)
C23A 0.0338(12) 0.0275(11) 0.0157(10) 0.0023(9) 0.0057(9) -0.0017(10)
C24A 0.0461(14) 0.0334(12) 0.0167(10) 0.0025(9) 0.0072(9) 0.0075(11)
C25A 0.0236(11) 0.0308(12) 0.0194(10) -0.0051(9) -0.0044(8) -0.0026(9)
C26A 0.0305(13) 0.0414(14) 0.0238(11) -0.0013(10) -0.0044(9) 0.0069(11)
C27A 0.0286(13) 0.0687(19) 0.0357(13) 0.0139(13) 0.0102(11) 0.0186(13)
C28A 0.0369(13) 0.0460(15) 0.0216(11) 0.0006(10) 0.0078(9) -0.0024(11)
C29A 0.0297(13) 0.071(2) 0.0300(12) 0.0021(13) 0.0030(10) -0.0214(13)
C30A 0.0377(13) 0.0230(11) 0.0313(12) 0.0088(9) -0.0034(10) -0.0085(10)
C31A 0.0380(13) 0.0215(11) 0.0326(12) 0.0037(9) 0.0048(10) 0.0075(10)
C32A 0.0288(12) 0.0250(11) 0.0265(11) 0.0081(9) -0.0073(9) -0.0032(9)
C33A 0.0330(12) 0.0184(10) 0.0256(10) 0.0053(8) 0.0076(9) 0.0058(9)
C34A 0.0383(13) 0.0241(11) 0.0175(10) 0.0050(8) 0.0050(9) 0.0032(10)
C35A 0.0336(12) 0.0223(11) 0.0318(12) 0.0020(9) 0.0068(9) -0.0090(10)
C36A 0.0203(10) 0.0295(11) 0.0237(10) -0.0016(9) 0.0055(8) 0.0009(9)
C37A 0.0183(10) 0.0327(12) 0.0275(11) -0.0050(9) -0.0021(8) -0.0024(9)
C38A 0.0211(10) 0.0218(10) 0.0233(10) 0.0004(8) -0.0009(8) 0.0056(8)
Sn1B 0.01650(7) 0.01396(6) 0.01296(6) 0.00102(4) -0.00260(5) -0.00131(5)
Si1B 0.0296(3) 0.0162(3) 0.0171(2) -0.0018(2) 0.0023(2) -0.0017(2)
Si2B 0.0173(3) 0.0281(3) 0.0272(3) 0.0027(2) 0.0024(2) 0.0008(2)
N1B 0.0238(9) 0.0177(8) 0.0131(7) -0.0002(6) -0.0038(6) 0.0030(7)
N2B 0.0181(8) 0.0204(8) 0.0135(7) 0.0052(7) -0.0007(6) -0.0005(7)
N3B 0.0178(8) 0.0196(8) 0.0169(8) -0.0006(7) 0.0008(6) 0.0016(7)
C1B 0.0257(11) 0.0189(9) 0.0141(9) 0.0033(8) -0.0012(8) -0.0010(8)
C2B 0.0224(10) 0.0236(10) 0.0140(9) 0.0066(8) 0.0012(7) -0.0024(8)
C3B 0.0176(9) 0.0158(9) 0.0142(8) 0.0010(7) 0.0002(7) -0.0009(8)
C4B 0.0222(10) 0.0232(10) 0.0175(9) 0.0054(8) 0.0030(8) -0.0022(8)
C5B 0.0188(10) 0.0287(11) 0.0284(11) 0.0049(9) 0.0058(8) -0.0054(9)
C6B 0.0152(10) 0.0301(11) 0.0258(11) 0.0055(9) -0.0014(8) -0.0011(9)
C7B 0.0204(10) 0.0225(10) 0.0166(9) 0.0055(8) -0.0003(8) -0.0002(8)
C8B 0.0157(9) 0.0152(9) 0.0145(9) 0.0015(7) 0.0011(7) -0.0019(7)
C9B 0.0155(9) 0.0174(9) 0.0138(9) 0.0035(7) -0.0006(7) 0.0014(8)
C10B 0.0396(13) 0.0228(11) 0.0160(10) -0.0034(8) -0.0010(9) 0.0069(10)
C11B 0.0634(18) 0.0377(14) 0.0164(10) -0.0039(10) 0.0043(11) 0.0138(13)
C12B 0.0265(11) 0.0228(10) 0.0218(10) 0.0029(8) -0.0074(8) 0.0025(9)
C13B 0.0305(13) 0.0334(13) 0.0382(13) 0.0018(11) -0.0137(10) -0.0029(11)
C14B 0.0397(14) 0.0299(12) 0.0311(12) -0.0093(10) 0.0060(10) -0.0171(11)
C15B 0.0556(16) 0.0323(13) 0.0201(11) -0.0040(10) -0.0067(10) -0.0070(12)
C16B 0.0544(17) 0.0208(11) 0.0480(15) 0.0011(11) 0.0149(13) 0.0068(11)
C17B 0.0355(13) 0.0310(12) 0.0387(13) 0.0023(11) 0.0180(11) 0.0024(10)
C18B 0.0232(12) 0.0569(18) 0.0523(16) 0.0148(14) -0.0010(11) 0.0076(12)
C19B 0.0267(12) 0.0433(15) 0.0394(13) -0.0065(12) 0.0031(10) -0.0149(11)

loop_
_atom_type_symbol
_atom_type_description
_atom_type_scat_dispersion_real
_atom_type_scat_dispersion_imag
_atom_type_scat_source
C C 0.0181 0.0091 'International Tables Vol C Tables 4.2.6.8 and 6.1.1.4'
H H 0.0000 0.0000 'International Tables Vol C Tables 4.2.6.8 and 6.1.1.4'
N N 0.0311 0.0180 'International Tables Vol C Tables 4.2.6.8 and 6.1.1.4'
Si Si 0.2541 0.3302 'International Tables Vol C Tables 4.2.6.8 and 6.1.1.4'
Sn Sn 0.0259 5.4591 'International Tables Vol C Tables 4.2.6.8 and 6.1.1.4'

loop_
_geom_angle_atom_site_label_1
_geom_angle_atom_site_label_2
_geom_angle_atom_site_label_3
_geom_angle
_geom_angle_site_symmetry_1
_geom_angle_site_symmetry_3
_geom_angle_publ_flag
N3A Sn1A N2A 105.72(6) . . ?
N3A Sn1A N1A 101.57(6) . . ?
N2A Sn1A N1A 79.27(6) . . ?
N6A Sn2A N4A 99.49(6) . . ?
N6A Sn2A N5A 96.00(6) . . ?
N4A Sn2A N5A 78.33(6) . . ?
N3A Si1A C28A 112.45(10) . . ?
N3A Si1A C29A 114.45(11) . . ?
C28A Si1A C29A 107.25(11) . . ?
N3A Si1A C27A 112.42(10) . . ?
C28A Si1A C27A 105.92(12) . . ?
C29A Si1A C27A 103.62(14) . . ?
N3A Si2A C31A 112.23(9) . . ?
N3A Si2A C32A 112.15(9) . . ?
C31A Si2A C32A 108.50(11) . . ?
N3A Si2A C30A 113.18(10) . . ?
C31A Si2A C30A 105.12(11) . . ?
C32A Si2A C30A 105.15(10) . . ?
N6A Si3A C33A 118.42(9) . . ?
N6A Si3A C35A 109.54(9) . . ?
C33A Si3A C35A 104.66(10) . . ?
N6A Si3A C34A 112.15(9) . . ?
C33A Si3A C34A 102.29(10) . . ?
C35A Si3A C34A 109.17(10) . . ?
N6A Si4A C36A 114.70(9) . . ?
N6A Si4A C37A 114.19(9) . . ?
C36A Si4A C37A 104.50(10) . . ?
N6A Si4A C38A 111.84(9) . . ?
C36A Si4A C38A 105.47(10) . . ?
C37A Si4A C38A 105.26(10) . . ?
C1A N1A C21A 109.70(16) . . ?
C1A N1A C19A 110.69(16) . . ?
C21A N1A C19A 112.51(16) . . ?
C1A N1A Sn1A 98.51(11) . . ?
C21A N1A Sn1A 120.73(12) . . ?
C19A N1A Sn1A 103.70(11) . . ?
C3A N2A C2A 114.84(16) . . ?
C3A N2A Sn1A 131.72(12) . . ?
C2A N2A Sn1A 112.21(12) . . ?
Si2A N3A Si1A 120.78(10) . . ?
Si2A N3A Sn1A 125.65(9) . . ?
Si1A N3A Sn1A 111.64(9) . . ?
C16A N4A C17A 114.59(15) . . ?
C16A N4A Sn2A 129.42(12) . . ?
C17A N4A Sn2A 114.08(12) . . ?
C18A N5A C25A 109.12(16) . . ?
C18A N5A C23A 112.39(16) . . ?
C25A N5A C23A 112.42(16) . . ?
C18A N5A Sn2A 100.73(11) . . ?
C25A N5A Sn2A 114.64(12) . . ?
C23A N5A Sn2A 107.03(12) . . ?
Si4A N6A Si3A 117.35(9) . . ?
Si4A N6A Sn2A 113.44(8) . . ?
Si3A N6A Sn2A 128.78(8) . . ?
N1A C1A C2A 111.88(16) . . ?
N2A C2A C1A 111.27(17) . . ?
N2A C3A C4A 121.31(17) . . ?
N2A C3A C8A 122.12(18) . . ?
C4A C3A C8A 116.55(18) . . ?
C5A C4A C3A 123.00(18) . . ?
C6A C5A C4A 119.9(2) . . ?
C5A C6A C7A 118.42(19) . . ?
C6A C7A C8A 122.99(18) . . ?
C7A C8A C3A 119.08(18) . . ?
C7A C8A C9A 121.18(17) . . ?
C3A C8A C9A 119.73(17) . . ?
C8A C9A C10A 116.06(16) . . ?
C11A C10A C9A 116.15(16) . . ?
C12A C11A C16A 119.15(18) . . ?
C12A C11A C10A 120.51(17) . . ?
C16A C11A C10A 120.33(17) . . ?
C11A C12A C13A 123.25(19) . . ?
C14A C13A C12A 118.10(19) . . ?
C13A C14A C15A 120.52(19) . . ?
C14A C15A C16A 122.53(19) . . ?
N4A C16A C15A 120.45(17) . . ?
N4A C16A C11A 123.11(17) . . ?
C15A C16A C11A 116.43(18) . . ?
N4A C17A C18A 111.35(16) . . ?
N5A C18A C17A 111.32(16) . . ?
N1A C19A C20A 115.54(18) . . ?
N1A C21A C22A 114.47(18) . . ?
N5A C23A C24A 115.36(18) . . ?
N5A C25A C26A 113.48(18) . . ?
N3B Sn1B N2B 98.83(6) . . ?
N3B Sn1B N1B 95.48(6) . . ?
N2B Sn1B N1B 78.67(6) . . ?
N3B Si1B C15B 112.03(10) . . ?
N3B Si1B C14B 117.80(9) . . ?
C15B Si1B C14B 104.91(12) . . ?
N3B Si1B C16B 110.95(11) . . ?
C15B Si1B C16B 108.16(12) . . ?
C14B Si1B C16B 102.17(12) . . ?
N3B Si2B C17B 113.91(10) . . ?
N3B Si2B C19B 112.43(10) . . ?
C17B Si2B C19B 103.19(11) . . ?
N3B Si2B C18B 111.71(10) . . ?
C17B Si2B C18B 108.54(12) . . ?
C19B Si2B C18B 106.47(13) . . ?
C1B N1B C12B 108.06(16) . . ?
C1B N1B C10B 112.38(17) . . ?
C12B N1B C10B 113.39(16) . . ?
C1B N1B Sn1B 99.91(11) . . ?
C12B N1B Sn1B 115.60(13) . . ?
C10B N1B Sn1B 106.81(12) . . ?
C3B N2B C2B 113.76(16) . . ?
C3B N2B Sn1B 131.75(13) . . ?
C2B N2B Sn1B 113.18(12) . . ?
Si1B N3B Si2B 116.16(10) . . ?
Si1B N3B Sn1B 128.58(9) . . ?
Si2B N3B Sn1B 113.55(9) . . ?
N1B C1B C2B 112.21(16) . . ?
N2B C2B C1B 111.82(16) . . ?
N2B C3B C4B 121.09(17) . . ?
N2B C3B C8B 122.60(17) . . ?
C4B C3B C8B 116.30(17) . . ?
C5B C4B C3B 122.80(18) . . ?
C6B C5B C4B 120.56(19) . . ?
C5B C6B C7B 118.14(19) . . ?
C8B C7B C6B 123.03(18) . . ?
C7B C8B C3B 119.17(18) . . ?
C7B C8B C9B 120.50(17) . . ?
C3B C8B C9B 120.32(17) . . ?
C8B C9B C9B 115.74(19) . 3_656 ?
N1B C10B C11B 115.02(18) . . ?
N1B C12B C13B 114.35(18) . . ?

loop_
_geom_bond_atom_site_label_1
_geom_bond_atom_site_label_2
_geom_bond_distance
_geom_bond_site_symmetry_2
_geom_bond_publ_flag
Sn1A N3A 2.1520(16) . ?
Sn1A N2A 2.1689(17) . ?
Sn1A N1A 2.3904(15) . ?
Sn2A N6A 2.1441(15) . ?
Sn2A N4A 2.1513(16) . ?
Sn2A N5A 2.3666(16) . ?
Si1A N3A 1.7325(18) . ?
Si1A C28A 1.877(2) . ?
Si1A C29A 1.878(3) . ?
Si1A C27A 1.885(3) . ?
Si2A N3A 1.7316(17) . ?
Si2A C31A 1.869(2) . ?
Si2A C32A 1.876(2) . ?
Si2A C30A 1.882(2) . ?
Si3A N6A 1.7466(16) . ?
Si3A C33A 1.871(2) . ?
Si3A C35A 1.878(2) . ?
Si3A C34A 1.883(2) . ?
Si4A N6A 1.7401(16) . ?
Si4A C36A 1.876(2) . ?
Si4A C37A 1.879(2) . ?
Si4A C38A 1.881(2) . ?
N1A C1A 1.485(3) . ?
N1A C21A 1.490(3) . ?
N1A C19A 1.496(3) . ?
N2A C3A 1.395(3) . ?
N2A C2A 1.468(2) . ?
N4A C16A 1.388(2) . ?
N4A C17A 1.465(2) . ?
N5A C18A 1.481(3) . ?
N5A C25A 1.485(3) . ?
N5A C23A 1.494(3) . ?
C1A C2A 1.515(3) . ?
C3A C4A 1.408(3) . ?
C3A C8A 1.431(3) . ?
C4A C5A 1.384(3) . ?
C5A C6A 1.384(3) . ?
C6A C7A 1.389(3) . ?
C7A C8A 1.389(3) . ?
C8A C9A 1.517(3) . ?
C9A C10A 1.537(2) . ?
C10A C11A 1.519(3) . ?
C11A C12A 1.386(3) . ?
C11A C16A 1.431(3) . ?
C12A C13A 1.391(3) . ?
C13A C14A 1.378(3) . ?
C14A C15A 1.386(3) . ?
C15A C16A 1.416(3) . ?
C17A C18A 1.518(3) . ?
C19A C20A 1.523(3) . ?
C21A C22A 1.511(3) . ?
C23A C24A 1.524(3) . ?
C25A C26A 1.520(3) . ?
Sn1B N3B 2.1474(17) . ?
Sn1B N2B 2.1657(16) . ?
Sn1B N1B 2.3578(16) . ?
Si1B N3B 1.7360(17) . ?
Si1B C15B 1.873(2) . ?
Si1B C14B 1.873(2) . ?
Si1B C16B 1.875(2) . ?
Si2B N3B 1.7436(17) . ?
Si2B C17B 1.877(2) . ?
Si2B C19B 1.879(3) . ?
Si2B C18B 1.883(3) . ?
N1B C1B 1.476(3) . ?
N1B C12B 1.491(3) . ?
N1B C10B 1.493(3) . ?
N2B C3B 1.392(2) . ?
N2B C2B 1.465(2) . ?
C1B C2B 1.517(3) . ?
C3B C4B 1.413(3) . ?
C3B C8B 1.433(3) . ?
C4B C5B 1.383(3) . ?
C5B C6B 1.376(3) . ?
C6B C7B 1.392(3) . ?
C7B C8B 1.390(3) . ?
C8B C9B 1.513(3) . ?
C9B C9B 1.530(3) 3_656 ?
C10B C11B 1.523(3) . ?
C12B C13B 1.514(3) . ?
